data_7053185
loop_
_publ_author_name
'Sylvain, R\'emy'
'Vendier, Laure'
'Bijani, Christian'
'Santoro, Antonio'
'Puntoriero, Fausto'
'Campagna, Sebastiano'
'Sutra, Pierre'
'Igau, Alain'

_publ_section_title
;
 Evidence of the unprecedented conversion of intermolecular proton to
 water bridging of two phosphoryl ruthenium complexes
;
_journal_issue 11
_journal_name_full 'New Journal of Chemistry'
_journal_page_first 3543
_journal_paper_doi 10.1039/c3nj00522d
_journal_volume 37
_journal_year 2013
_chemical_compound_source 'synthesis as described'
_chemical_formula_moiety 'C74 H59 N10 O2 P2 Ru2, 3(F6 P)'
_chemical_formula_sum 'C74 H59 F18 N10 O2 P5 Ru2'
_chemical_formula_weight 1819.3
_chemical_name_systematic
;
 ?
;
_space_group_IT_number 15
_symmetry_cell_setting monoclinic
_symmetry_Int_Tables_number 15
_symmetry_space_group_name_Hall '-C 2yc'
_symmetry_space_group_name_H-M 'C 1 2/c 1'
_atom_sites_solution_hydrogens geom
_atom_sites_solution_primary direct
_atom_sites_solution_secondary difmap
_cell_angle_alpha 90
_cell_angle_beta 100.457(3)
_cell_angle_gamma 90
_cell_formula_units_Z 4
_cell_length_a 17.2568(6)
_cell_length_b 29.2556(13)
_cell_length_c 15.1819(5)
_cell_measurement_reflns_used 6032
_cell_measurement_temperature 180(2)
_cell_measurement_theta_max 60.738
_cell_measurement_theta_min 3.8743
_cell_measurement_wavelength 1.5418
_cell_volume 7537.4(5)
_computing_cell_refinement
;
        CrysAlisPro, Agilent Technologies,
        Version 1.171.35.19 (release 27-10-2011 CrysAlis171 .NET)
        (compiled Oct 27 2011,15:02:11)
;
_computing_data_collection
;
        CrysAlisPro, Agilent Technologies,
        Version 1.171.35.19 (release 27-10-2011 CrysAlis171 .NET)
        (compiled Oct 27 2011,15:02:11)
;
_computing_data_reduction
;
        CrysAlisPro, Agilent Technologies,
        Version 1.171.35.19 (release 27-10-2011 CrysAlis171 .NET)
        (compiled Oct 27 2011,15:02:11)
;
_computing_molecular_graphics 'Ortep-3 for Windows (Farrugia, 1997)'
_computing_publication_material 'WinGX publication routines (Farrugia, 1999)'
_computing_structure_refinement 'SHELXL-97 (Sheldrick, 2008)'
_computing_structure_solution 'SIR92 (Giacovazzo et al, 1993)'
_diffrn_ambient_temperature 180(2)
_diffrn_detector_area_resol_mean 16.1978
_diffrn_measured_fraction_theta_full 0.984
_diffrn_measured_fraction_theta_max 0.984
_diffrn_measurement_device_type 'Xcalibur, Eos, Gemini ultra'
_diffrn_measurement_method '\w scans'
_diffrn_orient_matrix_UB_11 0.0894439
_diffrn_orient_matrix_UB_12 0.004949
_diffrn_orient_matrix_UB_13 0.0037498
_diffrn_orient_matrix_UB_21 -0.0000256
_diffrn_orient_matrix_UB_22 0.0438609
_diffrn_orient_matrix_UB_23 0.0561088
_diffrn_orient_matrix_UB_31 0.0158027
_diffrn_orient_matrix_UB_32 -0.0286809
_diffrn_orient_matrix_UB_33 0.0864993
_diffrn_radiation_monochromator graphite
_diffrn_radiation_probe x-ray
_diffrn_radiation_type CuK\a
_diffrn_radiation_wavelength 1.5418
_diffrn_reflns_av_R_equivalents 0.0402
_diffrn_reflns_av_unetI/netI 0.0461
_diffrn_reflns_limit_h_max 19
_diffrn_reflns_limit_h_min -19
_diffrn_reflns_limit_k_max 29
_diffrn_reflns_limit_k_min -32
_diffrn_reflns_limit_l_max 17
_diffrn_reflns_limit_l_min -15
_diffrn_reflns_number 16962
_diffrn_reflns_theta_full 60.82
_diffrn_reflns_theta_max 60.82
_diffrn_reflns_theta_min 3.88
_exptl_absorpt_coefficient_mu 5.115
_exptl_absorpt_correction_T_max 0.8657
_exptl_absorpt_correction_T_min 0.5714
_exptl_absorpt_correction_type multi-scan
_exptl_absorpt_process_details
;
        CrysAlisPro, Agilent Technologies,
        Version 1.171.35.19 (release 27-10-2011 CrysAlis171 .NET)
        (compiled Oct 27 2011,15:02:11)
        Empirical absorption correction using spherical harmonics,
 implemented in SCALE3 ABSPACK scaling algorithm.
;
_exptl_crystal_colour yellow
_exptl_crystal_density_diffrn 1.603
_exptl_crystal_density_method 'not measured'
_exptl_crystal_description stick
_exptl_crystal_F_000 3656
_exptl_crystal_size_max 0.15
_exptl_crystal_size_mid 0.06
_exptl_crystal_size_min 0.03
_refine_diff_density_max 1.559
_refine_diff_density_min -0.986
_refine_diff_density_rms 0.144
_refine_ls_extinction_method none
_refine_ls_goodness_of_fit_ref 1.051
_refine_ls_hydrogen_treatment mixed
_refine_ls_matrix_type full
_refine_ls_number_parameters 513
_refine_ls_number_reflns 5658
_refine_ls_number_restraints 0
_refine_ls_restrained_S_all 1.051
_refine_ls_R_factor_all 0.0866
_refine_ls_R_factor_gt 0.0681
_refine_ls_shift/su_max 0.002
_refine_ls_shift/su_mean 0
_refine_ls_structure_factor_coef Fsqd
_refine_ls_weighting_details 'calc w=1/[\s^2^(Fo^2^)+(0.1233P)^2^+63.2511P] where P=(Fo^2^+2Fc^2^)/3'
_refine_ls_weighting_scheme calc
_refine_ls_wR_factor_gt 0.19
_refine_ls_wR_factor_ref 0.2074
_reflns_number_gt 4483
_reflns_number_total 5658
_reflns_threshold_expression >2\s(I)
_cod_data_source_file c3nj00522d.txt
_cod_data_source_block remy240112
_cod_database_code 7053185

loop_
_symmetry_equiv_pos_as_xyz
'x, y, z'
'-x, y, -z+1/2'
'x+1/2, y+1/2, z'
'-x+1/2, y+1/2, -z+1/2'
'-x, -y, -z'
'x, -y, z-1/2'
'-x+1/2, -y+1/2, -z'
'x+1/2, -y+1/2, z-1/2'

loop_
_atom_site_label
_atom_site_type_symbol
_atom_site_fract_x
_atom_site_fract_y
_atom_site_fract_z
_atom_site_U_iso_or_equiv
_atom_site_adp_type
_atom_site_occupancy
_atom_site_symmetry_multiplicity
_atom_site_calc_flag
_atom_site_refinement_flags
_atom_site_disorder_assembly
_atom_site_disorder_group
C11 C 0.0898(4) 0.0779(3) 0.0100(4) 0.0314(16) Uani 1 1 d . . .
H11 H 0.0678 0.1077 0.0091 0.038 Uiso 1 1 calc R . .
C12 C 0.0516(4) 0.0449(3) -0.0477(5) 0.0332(17) Uani 1 1 d . . .
H12 H 0.0047 0.0522 -0.0885 0.04 Uiso 1 1 calc R . .
C13 C 0.0823(4) 0.0015(3) -0.0451(4) 0.0303(16) Uani 1 1 d . . .
H13 H 0.0559 -0.0217 -0.0828 0.036 Uiso 1 1 calc R . .
C14 C 0.1519(4) -0.0081(3) 0.0126(4) 0.0310(16) Uani 1 1 d . . .
H14 H 0.1741 -0.0378 0.0147 0.037 Uiso 1 1 calc R . .
C15 C 0.1888(4) 0.0263(3) 0.0675(4) 0.0297(15) Uani 1 1 d . . .
C16 C 0.2657(4) 0.0203(3) 0.1290(5) 0.0322(16) Uani 1 1 d . . .
C17 C 0.3100(4) -0.0192(3) 0.1431(5) 0.0419(19) Uani 1 1 d . . .
H17 H 0.2935 -0.0463 0.1104 0.05 Uiso 1 1 calc R . .
C18 C 0.3790(4) -0.0186(3) 0.2057(5) 0.044(2) Uani 1 1 d . . .
H18 H 0.4096 -0.0456 0.2179 0.053 Uiso 1 1 calc R . .
C19 C 0.4029(4) 0.0211(3) 0.2502(5) 0.047(2) Uani 1 1 d . . .
H19 H 0.4504 0.0216 0.2931 0.056 Uiso 1 1 calc R . .
C20 C 0.3585(4) 0.0603(3) 0.2329(5) 0.0393(19) Uani 1 1 d . . .
C21 C 0.3756(5) 0.1061(3) 0.2718(6) 0.047(2) Uani 1 1 d . . .
C22 C 0.4448(5) 0.1170(4) 0.3314(6) 0.061(3) Uani 1 1 d . . .
H22 H 0.4829 0.0941 0.3513 0.073 Uiso 1 1 calc R . .
C23 C 0.4572(6) 0.1611(5) 0.3610(8) 0.083(4) Uani 1 1 d . . .
H23 H 0.5041 0.1689 0.4013 0.099 Uiso 1 1 calc R . .
C24 C 0.4015(7) 0.1937(4) 0.3320(7) 0.073(3) Uani 1 1 d . . .
H24 H 0.4099 0.2245 0.3515 0.088 Uiso 1 1 calc R . .
C25 C 0.3325(6) 0.1815(3) 0.2737(6) 0.058(2) Uani 1 1 d . . .
H25 H 0.2939 0.2043 0.2544 0.07 Uiso 1 1 calc R . .
C1 C 0.3309(5) 0.1225(3) 0.0148(6) 0.047(2) Uani 1 1 d . . .
H1 H 0.3607 0.0987 0.0473 0.056 Uiso 1 1 calc R . .
C2 C 0.3522(5) 0.1386(4) -0.0630(6) 0.056(2) Uani 1 1 d . . .
H2 H 0.3971 0.1265 -0.0828 0.068 Uiso 1 1 calc R . .
C3 C 0.3082(6) 0.1719(3) -0.1112(6) 0.061(3) Uani 1 1 d . . .
H3 H 0.3214 0.1825 -0.1657 0.073 Uiso 1 1 calc R . .
C4 C 0.2439(6) 0.1901(3) -0.0800(6) 0.052(2) Uani 1 1 d . . .
H4 H 0.213 0.2135 -0.1127 0.063 Uiso 1 1 calc R . .
C5 C 0.2255(5) 0.1738(3) -0.0003(5) 0.0413(19) Uani 1 1 d . . .
C6 C 0.1619(5) 0.1917(3) 0.0411(5) 0.0399(18) Uani 1 1 d . . .
C7 C 0.1114(6) 0.2264(3) 0.0039(6) 0.053(2) Uani 1 1 d . . .
H7 H 0.1163 0.239 -0.0525 0.063 Uiso 1 1 calc R . .
C8 C 0.0546(6) 0.2424(3) 0.0481(7) 0.059(2) Uani 1 1 d . . .
H8 H 0.0196 0.2659 0.0224 0.07 Uiso 1 1 calc R . .
C9 C 0.0487(6) 0.2243(3) 0.1300(6) 0.057(2) Uani 1 1 d . . .
H9 H 0.0108 0.2357 0.1627 0.068 Uiso 1 1 calc R . .
C10 C 0.0987(6) 0.1896(3) 0.1636(6) 0.052(2) Uani 1 1 d . . .
H10 H 0.094 0.1771 0.2203 0.062 Uiso 1 1 calc R . .
C26 C 0.1662(5) 0.1115(3) 0.3737(5) 0.0387(18) Uani 1 1 d . . .
C27 C 0.1014(5) 0.1227(3) 0.4136(5) 0.0413(19) Uani 1 1 d . . .
H27 H 0.0493 0.1201 0.3803 0.05 Uiso 1 1 calc R . .
C28 C 0.1139(6) 0.1376(3) 0.5024(6) 0.053(2) Uani 1 1 d . . .
H28 H 0.0702 0.1458 0.5292 0.064 Uiso 1 1 calc R . .
C29 C 0.1892(6) 0.1406(3) 0.5515(6) 0.056(2) Uani 1 1 d . . .
H29 H 0.1969 0.1497 0.6125 0.067 Uiso 1 1 calc R . .
C30 C 0.2530(6) 0.1306(3) 0.5128(6) 0.051(2) Uani 1 1 d . . .
H30 H 0.3049 0.1336 0.5463 0.061 Uiso 1 1 calc R . .
C31 C 0.2414(5) 0.1161(3) 0.4242(5) 0.044(2) Uani 1 1 d . . .
H31 H 0.2858 0.1092 0.3977 0.053 Uiso 1 1 calc R . .
C32 C 0.1648(4) 0.0271(3) 0.2833(4) 0.0293(16) Uani 1 1 d . . .
C33 C 0.2330(4) 0.0100(3) 0.3375(5) 0.0340(17) Uani 1 1 d . . .
H33 H 0.2714 0.0308 0.3672 0.041 Uiso 1 1 calc R . .
C34 C 0.2454(4) -0.0365(3) 0.3486(5) 0.0384(18) Uani 1 1 d . . .
H34 H 0.2925 -0.0473 0.385 0.046 Uiso 1 1 calc R . .
C35 C 0.1899(5) -0.0672(3) 0.3074(5) 0.0408(18) Uani 1 1 d . . .
H35 H 0.1985 -0.0991 0.3155 0.049 Uiso 1 1 calc R . .
C36 C 0.1212(4) -0.0513(3) 0.2537(5) 0.0358(17) Uani 1 1 d . . .
H36 H 0.0824 -0.0722 0.2257 0.043 Uiso 1 1 calc R . .
C37 C 0.1096(4) -0.0048(3) 0.2411(4) 0.0311(16) Uani 1 1 d . . .
H37 H 0.0632 0.0057 0.2031 0.037 Uiso 1 1 calc R . .
N3 N 0.1574(3) 0.0690(2) 0.0673(4) 0.0293(13) Uani 1 1 d . . .
N4 N 0.2897(3) 0.0591(2) 0.1734(4) 0.0335(14) Uani 1 1 d . . .
N5 N 0.3190(4) 0.1385(2) 0.2441(4) 0.0457(17) Uani 1 1 d . . .
N1 N 0.2689(4) 0.1401(2) 0.0454(4) 0.0418(16) Uani 1 1 d . . .
N2 N 0.1545(4) 0.1718(2) 0.1207(4) 0.0390(15) Uani 1 1 d . . .
F13 F 0.4543(3) 0.0337(2) 0.0575(3) 0.0614(14) Uani 1 1 d . . .
F14 F 0.5180(3) -0.0345(2) 0.0827(3) 0.0627(15) Uani 1 1 d . . .
F15 F 0.4193(3) -0.0262(2) -0.0370(3) 0.0625(15) Uani 1 1 d . . .
P1 P 0.14954(10) 0.08760(7) 0.25950(12) 0.0309(4) Uani 1 1 d . . .
P2 P 0 0.18348(14) 0.75 0.0971(18) Uani 1 2 d S . .
P3 P 0.4686(3) -0.15864(18) 0.2169(4) 0.0686(16) Uani 0.5 1 d P . .
P4 P 0.5 0 0 0.0515(9) Uani 1 2 d S . .
Ru1 Ru 0.22260(3) 0.11371(2) 0.15573(3) 0.0332(2) Uani 1 1 d . . .
F1 F 0.0145(5) 0.1457(3) 0.8239(4) 0.110(3) Uani 1 1 d . A .
F2A F 0.0423(8) 0.2275(4) 0.7974(8) 0.095(2) Uani 0.58 1 d P A 1
F3A F 0.0969(8) 0.1690(4) 0.7460(8) 0.095(2) Uani 0.58 1 d P A 1
F3B F -0.0233(11) 0.2080(6) 0.8498(11) 0.095(2) Uani 0.42 1 d P A 2
F2B F 0.0759(11) 0.1995(6) 0.7772(11) 0.095(2) Uani 0.42 1 d P A 2
F7 F 0.5111(10) -0.1146(5) 0.2226(17) 0.166(8) Uani 0.5 1 d P . .
F9 F 0.5065(15) -0.1647(5) 0.1612(18) 0.47(2) Uani 1 1 d . . .
F8 F 0.3945(12) -0.1302(5) 0.2172(14) 0.298(12) Uani 1 1 d . . .
F10 F 0.4376(10) -0.1979(6) 0.2406(19) 0.166(8) Uani 0.5 1 d P . .
O1 O 0.0601(3) 0.09256(17) 0.2200(3) 0.0335(11) Uani 1 1 d . . .
H1B H 0 0.086(4) 0.25 0.04 Uiso 1 2 d S . .

loop_
_atom_site_aniso_label
_atom_site_aniso_U_11
_atom_site_aniso_U_22
_atom_site_aniso_U_33
_atom_site_aniso_U_23
_atom_site_aniso_U_13
_atom_site_aniso_U_12
C11 0.038(4) 0.036(4) 0.023(4) 0.001(3) 0.013(3) 0.000(3)
C12 0.031(4) 0.050(5) 0.021(3) 0.002(3) 0.012(3) -0.001(3)
C13 0.028(4) 0.043(4) 0.022(3) -0.003(3) 0.009(3) -0.011(3)
C14 0.036(4) 0.036(4) 0.026(4) -0.002(3) 0.020(3) -0.006(3)
C15 0.030(4) 0.040(4) 0.022(3) -0.002(3) 0.015(3) -0.005(3)
C16 0.030(4) 0.047(4) 0.024(3) 0.000(3) 0.015(3) -0.003(3)
C17 0.036(4) 0.062(5) 0.032(4) 0.000(4) 0.019(3) 0.007(4)
C18 0.032(4) 0.070(6) 0.035(4) 0.001(4) 0.019(3) 0.011(4)
C19 0.027(4) 0.083(7) 0.035(4) 0.000(4) 0.019(3) -0.003(4)
C20 0.029(4) 0.063(5) 0.030(4) -0.005(4) 0.017(3) -0.009(4)
C21 0.037(4) 0.068(6) 0.041(5) -0.002(4) 0.021(4) -0.012(4)
C22 0.034(5) 0.098(8) 0.049(5) -0.020(5) 0.007(4) -0.019(5)
C23 0.052(6) 0.110(10) 0.081(8) -0.021(7) -0.001(6) -0.034(7)
C24 0.073(7) 0.076(7) 0.068(7) -0.021(6) 0.006(6) -0.040(6)
C25 0.070(6) 0.061(6) 0.045(5) -0.002(5) 0.012(5) -0.020(5)
C1 0.045(5) 0.061(6) 0.039(5) -0.010(4) 0.021(4) -0.021(4)
C2 0.054(5) 0.072(7) 0.050(5) -0.009(5) 0.029(5) -0.026(5)
C3 0.084(7) 0.065(6) 0.041(5) 0.000(5) 0.031(5) -0.034(6)
C4 0.078(6) 0.046(5) 0.038(5) 0.002(4) 0.025(4) -0.025(5)
C5 0.051(5) 0.039(4) 0.035(4) -0.003(4) 0.014(4) -0.020(4)
C6 0.058(5) 0.036(4) 0.028(4) -0.005(3) 0.013(4) -0.015(4)
C7 0.075(6) 0.043(5) 0.043(5) 0.005(4) 0.018(5) -0.010(5)
C8 0.073(6) 0.045(5) 0.060(6) 0.007(5) 0.016(5) 0.000(5)
C9 0.071(6) 0.043(5) 0.062(6) -0.001(4) 0.027(5) 0.006(5)
C10 0.075(6) 0.039(5) 0.046(5) 0.000(4) 0.026(5) -0.002(4)
C26 0.051(5) 0.036(4) 0.034(4) -0.001(3) 0.019(4) -0.008(3)
C27 0.053(5) 0.038(4) 0.037(4) -0.004(3) 0.021(4) -0.003(4)
C28 0.075(6) 0.050(5) 0.041(5) -0.019(4) 0.028(5) -0.007(5)
C29 0.087(7) 0.047(5) 0.036(5) -0.018(4) 0.020(5) -0.023(5)
C30 0.069(6) 0.051(5) 0.036(5) -0.008(4) 0.016(4) -0.019(4)
C31 0.053(5) 0.048(5) 0.035(4) -0.006(4) 0.017(4) -0.015(4)
C32 0.030(4) 0.045(4) 0.018(3) 0.001(3) 0.015(3) -0.001(3)
C33 0.028(4) 0.053(5) 0.024(4) -0.006(3) 0.015(3) -0.001(3)
C34 0.031(4) 0.058(5) 0.029(4) 0.004(4) 0.014(3) 0.009(4)
C35 0.049(5) 0.041(4) 0.037(4) 0.004(4) 0.022(4) 0.005(4)
C36 0.039(4) 0.042(5) 0.030(4) -0.001(3) 0.015(3) -0.001(3)
C37 0.031(4) 0.045(4) 0.021(3) -0.001(3) 0.013(3) -0.006(3)
N3 0.032(3) 0.040(3) 0.020(3) 0.001(3) 0.017(2) -0.002(3)
N4 0.025(3) 0.054(4) 0.024(3) -0.002(3) 0.010(2) -0.009(3)
N5 0.051(4) 0.053(4) 0.038(4) -0.010(3) 0.020(3) -0.027(4)
N1 0.044(4) 0.053(4) 0.032(3) -0.004(3) 0.016(3) -0.022(3)
N2 0.054(4) 0.037(4) 0.029(3) -0.004(3) 0.014(3) -0.012(3)
F13 0.043(3) 0.104(4) 0.041(3) -0.002(3) 0.019(2) 0.011(3)
F14 0.052(3) 0.104(4) 0.035(3) 0.014(3) 0.015(2) 0.008(3)
F15 0.036(2) 0.112(4) 0.042(3) 0.003(3) 0.013(2) 0.003(3)
P1 0.0333(9) 0.0391(11) 0.0235(9) -0.0030(8) 0.0137(7) -0.0050(8)
P2 0.123(4) 0.044(2) 0.097(3) 0 -0.054(3) 0
P3 0.084(4) 0.063(3) 0.076(4) 0.024(3) 0.060(3) 0.027(3)
P4 0.0312(15) 0.096(3) 0.0296(15) 0.0071(16) 0.0128(12) 0.0085(15)
Ru1 0.0368(4) 0.0413(4) 0.0249(3) -0.0026(2) 0.0146(2) -0.0101(2)
F1 0.150(7) 0.129(6) 0.053(4) 0.017(4) 0.026(4) 0.002(5)
F2A 0.117(6) 0.081(5) 0.079(5) -0.019(4) -0.006(4) 0.012(4)
F3A 0.117(6) 0.081(5) 0.079(5) -0.019(4) -0.006(4) 0.012(4)
F3B 0.117(6) 0.081(5) 0.079(5) -0.019(4) -0.006(4) 0.012(4)
F2B 0.117(6) 0.081(5) 0.079(5) -0.019(4) -0.006(4) 0.012(4)
F7 0.110(8) 0.105(8) 0.33(2) 0.131(11) 0.175(12) 0.074(7)
F9 0.73(4) 0.188(13) 0.70(4) -0.255(19) 0.70(4) -0.242(19)
F8 0.40(2) 0.202(13) 0.39(2) 0.146(15) 0.32(2) 0.157(15)
F10 0.110(8) 0.105(8) 0.33(2) 0.131(11) 0.175(12) 0.074(7)
O1 0.033(3) 0.041(3) 0.030(3) 0.000(2) 0.017(2) 0.002(2)

loop_
_atom_type_symbol
_atom_type_description
_atom_type_scat_dispersion_real
_atom_type_scat_dispersion_imag
_atom_type_scat_source
C C 0.0181 0.0091 'International Tables Vol C Tables 4.2.6.8 and 6.1.1.4'
H H 0 0 'International Tables Vol C Tables 4.2.6.8 and 6.1.1.4'
N N 0.0311 0.018 'International Tables Vol C Tables 4.2.6.8 and 6.1.1.4'
O O 0.0492 0.0322 'International Tables Vol C Tables 4.2.6.8 and 6.1.1.4'
F F 0.0727 0.0534 'International Tables Vol C Tables 4.2.6.8 and 6.1.1.4'
P P 0.2955 0.4335 'International Tables Vol C Tables 4.2.6.8 and 6.1.1.4'
Ru Ru 0.0552 3.296 'International Tables Vol C Tables 4.2.6.8 and 6.1.1.4'

loop_
_geom_angle_atom_site_label_1
_geom_angle_atom_site_label_2
_geom_angle_atom_site_label_3
_geom_angle
_geom_angle_site_symmetry_1
_geom_angle_site_symmetry_3
N3 C11 C12 121.9(7) . .
N3 C11 H11 119 . .
C12 C11 H11 119 . .
C13 C12 C11 119.2(7) . .
C13 C12 H12 120.4 . .
C11 C12 H12 120.4 . .
C12 C13 C14 119.5(7) . .
C12 C13 H13 120.2 . .
C14 C13 H13 120.2 . .
C13 C14 C15 119.1(7) . .
C13 C14 H14 120.5 . .
C15 C14 H14 120.5 . .
N3 C15 C14 121.7(6) . .
N3 C15 C16 114.8(6) . .
C14 C15 C16 123.4(7) . .
N4 C16 C17 121.1(7) . .
N4 C16 C15 111.8(6) . .
C17 C16 C15 127.1(7) . .
C16 C17 C18 118.6(8) . .
C16 C17 H17 120.7 . .
C18 C17 H17 120.7 . .
C19 C18 C17 119.7(8) . .
C19 C18 H18 120.1 . .
C17 C18 H18 120.1 . .
C18 C19 C20 120.3(8) . .
C18 C19 H19 119.8 . .
C20 C19 H19 119.8 . .
N4 C20 C19 119.5(8) . .
N4 C20 C21 112.4(7) . .
C19 C20 C21 128.1(7) . .
N5 C21 C22 121.3(9) . .
N5 C21 C20 115.1(7) . .
C22 C21 C20 123.6(9) . .
C23 C22 C21 119.4(10) . .
C23 C22 H22 120.3 . .
C21 C22 H22 120.3 . .
C22 C23 C24 119.5(10) . .
C22 C23 H23 120.2 . .
C24 C23 H23 120.2 . .
C23 C24 C25 119.6(10) . .
C23 C24 H24 120.2 . .
C25 C24 H24 120.2 . .
N5 C25 C24 121.8(10) . .
N5 C25 H25 119.1 . .
C24 C25 H25 119.1 . .
N1 C1 C2 121.1(9) . .
N1 C1 H1 119.4 . .
C2 C1 H1 119.4 . .
C3 C2 C1 119.6(9) . .
C3 C2 H2 120.2 . .
C1 C2 H2 120.2 . .
C2 C3 C4 119.5(8) . .
C2 C3 H3 120.2 . .
C4 C3 H3 120.2 . .
C3 C4 C5 119.2(9) . .
C3 C4 H4 120.4 . .
C5 C4 H4 120.4 . .
N1 C5 C4 120.3(8) . .
N1 C5 C6 115.6(7) . .
C4 C5 C6 124.1(8) . .
N2 C6 C7 121.2(7) . .
N2 C6 C5 115.2(7) . .
C7 C6 C5 123.6(7) . .
C8 C7 C6 120.2(8) . .
C8 C7 H7 119.9 . .
C6 C7 H7 119.9 . .
C7 C8 C9 119.4(9) . .
C7 C8 H8 120.3 . .
C9 C8 H8 120.3 . .
C10 C9 C8 118.6(9) . .
C10 C9 H9 120.7 . .
C8 C9 H9 120.7 . .
N2 C10 C9 123.9(8) . .
N2 C10 H10 118.1 . .
C9 C10 H10 118.1 . .
C31 C26 C27 118.4(7) . .
C31 C26 P1 121.9(6) . .
C27 C26 P1 119.6(6) . .
C28 C27 C26 119.6(8) . .
C28 C27 H27 120.2 . .
C26 C27 H27 120.2 . .
C29 C28 C27 120.5(8) . .
C29 C28 H28 119.8 . .
C27 C28 H28 119.8 . .
C30 C29 C28 120.5(8) . .
C30 C29 H29 119.8 . .
C28 C29 H29 119.8 . .
C29 C30 C31 119.6(9) . .
C29 C30 H30 120.2 . .
C31 C30 H30 120.2 . .
C26 C31 C30 121.4(8) . .
C26 C31 H31 119.3 . .
C30 C31 H31 119.3 . .
C33 C32 C37 117.4(7) . .
C33 C32 P1 122.7(6) . .
C37 C32 P1 119.7(5) . .
C34 C33 C32 121.1(7) . .
C34 C33 H33 119.4 . .
C32 C33 H33 119.4 . .
C35 C34 C33 120.5(7) . .
C35 C34 H34 119.8 . .
C33 C34 H34 119.8 . .
C34 C35 C36 119.6(7) . .
C34 C35 H35 120.2 . .
C36 C35 H35 120.2 . .
C37 C36 C35 119.9(7) . .
C37 C36 H36 120.1 . .
C35 C36 H36 120.1 . .
C36 C37 C32 121.4(7) . .
C36 C37 H37 119.3 . .
C32 C37 H37 119.3 . .
C11 N3 C15 118.5(6) . .
C11 N3 Ru1 127.1(5) . .
C15 N3 Ru1 114.3(4) . .
C16 N4 C20 120.6(7) . .
C16 N4 Ru1 119.9(5) . .
C20 N4 Ru1 119.5(5) . .
C25 N5 C21 118.3(8) . .
C25 N5 Ru1 128.0(7) . .
C21 N5 Ru1 113.7(5) . .
C1 N1 C5 120.2(7) . .
C1 N1 Ru1 124.8(6) . .
C5 N1 Ru1 114.6(5) . .
C10 N2 C6 116.6(7) . .
C10 N2 Ru1 127.3(5) . .
C6 N2 Ru1 115.8(5) . .
O1 P1 C32 105.3(3) . .
O1 P1 C26 107.6(3) . .
C32 P1 C26 101.0(3) . .
O1 P1 Ru1 109.33(19) . .
C32 P1 Ru1 112.3(2) . .
C26 P1 Ru1 120.2(2) . .
F2B P2 F2B 140.4(15) . 2_556
F2B P2 F1 118.3(8) . 2_556
F2B P2 F1 90.3(8) 2_556 2_556
F2B P2 F1 90.3(8) . .
F2B P2 F1 118.3(8) 2_556 .
F1 P2 F1 89.9(6) 2_556 .
F2B P2 F2A 101.1(10) . 2_556
F2B P2 F2A 42.0(8) 2_556 2_556
F1 P2 F2A 104.3(5) 2_556 2_556
F1 P2 F2A 154.2(6) . 2_556
F2B P2 F2A 42.0(8) . .
F2B P2 F2A 101.1(10) 2_556 .
F1 P2 F2A 154.2(6) 2_556 .
F1 P2 F2A 104.3(5) . .
F2A P2 F2A 71.5(9) 2_556 .
F2B P2 F3A 159.8(9) . 2_556
F2B P2 F3A 39.3(8) 2_556 2_556
F1 P2 F3A 79.8(5) 2_556 2_556
F1 P2 F3A 80.4(5) . 2_556
F2A P2 F3A 81.2(6) 2_556 2_556
F2A P2 F3A 123.2(7) . 2_556
F2B P2 F3A 39.3(8) . .
F2B P2 F3A 159.8(9) 2_556 .
F1 P2 F3A 80.4(5) 2_556 .
F1 P2 F3A 79.8(5) . .
F2A P2 F3A 123.2(7) 2_556 .
F2A P2 F3A 81.2(6) . .
F3A P2 F3A 151.8(9) 2_556 .
F2B P2 F3B 76.7(9) . 2_556
F2B P2 F3B 87.6(10) 2_556 2_556
F1 P2 F3B 73.0(6) 2_556 2_556
F1 P2 F3B 149.5(7) . 2_556
F2A P2 F3B 56.3(7) 2_556 2_556
F2A P2 F3B 84.4(7) . 2_556
F3A P2 F3B 119.6(7) 2_556 2_556
F3A P2 F3B 72.6(7) . 2_556
F2B P2 F3B 87.6(10) . .
F2B P2 F3B 76.7(9) 2_556 .
F1 P2 F3B 149.5(7) 2_556 .
F1 P2 F3B 73.0(6) . .
F2A P2 F3B 84.4(7) 2_556 .
F2A P2 F3B 56.3(7) . .
F3A P2 F3B 72.6(7) 2_556 .
F3A P2 F3B 119.6(7) . .
F3B P2 F3B 132.6(12) 2_556 .
F9 P3 P3 93.4(17) . 2_655
F9 P3 F10 111.5(14) . .
P3 P3 F10 96.1(12) 2_655 .
F9 P3 F7 80.6(9) . .
P3 P3 F7 68.3(9) 2_655 .
F10 P3 F7 161.4(17) . .
F9 P3 F8 131.4(18) . .
P3 P3 F8 124.3(11) 2_655 .
F10 P3 F8 95.2(8) . .
F7 P3 F8 86.1(10) . .
F9 P3 F7 116.5(9) . 2_655
P3 P3 F7 60.1(10) 2_655 2_655
F10 P3 F7 126.7(15) . 2_655
F7 P3 F7 37.0(14) . 2_655
F8 P3 F7 69.7(11) . 2_655
F9 P3 F9 131.0(13) . 2_655
P3 P3 F9 39.8(7) 2_655 2_655
F10 P3 F9 71.3(13) . 2_655
F7 P3 F9 90.1(13) . 2_655
F8 P3 F9 95.3(9) . 2_655
F7 P3 F9 60.4(11) 2_655 2_655
F9 P3 F10 67.7(15) . 2_655
P3 P3 F10 42.0(6) 2_655 2_655
F10 P3 F10 76.1(9) . 2_655
F7 P3 F10 96.8(8) . 2_655
F8 P3 F10 160.8(10) . 2_655
F7 P3 F10 101.5(10) 2_655 2_655
F9 P3 F10 65.8(8) 2_655 2_655
F14 P4 F14 180.0(4) 5_655 .
F14 P4 F15 90.3(3) 5_655 5_655
F14 P4 F15 89.7(3) . 5_655
F14 P4 F15 89.7(3) 5_655 .
F14 P4 F15 90.3(3) . .
F15 P4 F15 180.0(6) 5_655 .
F14 P4 F13 89.7(3) 5_655 .
F14 P4 F13 90.3(3) . .
F15 P4 F13 89.8(3) 5_655 .
F15 P4 F13 90.2(3) . .
F14 P4 F13 90.3(3) 5_655 5_655
F14 P4 F13 89.7(3) . 5_655
F15 P4 F13 90.2(3) 5_655 5_655
F15 P4 F13 89.8(3) . 5_655
F13 P4 F13 180.0(4) . 5_655
N4 Ru1 N3 79.1(2) . .
N4 Ru1 N5 79.2(3) . .
N3 Ru1 N5 157.8(3) . .
N4 Ru1 N2 172.8(2) . .
N3 Ru1 N2 97.8(2) . .
N5 Ru1 N2 103.3(3) . .
N4 Ru1 N1 96.1(3) . .
N3 Ru1 N1 87.5(2) . .
N5 Ru1 N1 90.6(2) . .
N2 Ru1 N1 77.2(3) . .
N4 Ru1 P1 91.05(17) . .
N3 Ru1 P1 86.16(15) . .
N5 Ru1 P1 98.45(17) . .
N2 Ru1 P1 95.24(17) . .
N1 Ru1 P1 169.34(19) . .
F7 F7 P3 77.4(7) 2_655 .
F7 F7 P3 65.6(17) 2_655 2_655
P3 F7 P3 51.7(6) . 2_655
F7 F7 F9 118.2(8) 2_655 .
P3 F7 F9 42.0(7) . .
P3 F7 F9 66.9(12) 2_655 .
F7 F7 F8 92(3) 2_655 2_655
P3 F7 F8 101.9(8) . 2_655
P3 F7 F8 53.7(7) 2_655 2_655
F9 F7 F8 90.5(13) . 2_655
P3 F9 F7 57.4(6) . .
P3 F9 P3 46.8(11) . 2_655
F7 F9 P3 52.7(9) . 2_655
P3 F8 F7 56.7(9) . 2_655
P3 F10 P3 41.8(8) . 2_655
P1 O1 H1B 133.9(14) . .

loop_
_geom_bond_atom_site_label_1
_geom_bond_atom_site_label_2
_geom_bond_distance
_geom_bond_site_symmetry_2
C11 N3 1.348(9) .
C11 C12 1.388(10) .
C11 H11 0.95 .
C12 C13 1.373(10) .
C12 H12 0.95 .
C13 C14 1.381(10) .
C13 H13 0.95 .
C14 C15 1.385(10) .
C14 H14 0.95 .
C15 N3 1.359(9) .
C15 C16 1.489(10) .
C16 N4 1.347(9) .
C16 C17 1.381(11) .
C17 C18 1.382(11) .
C17 H17 0.95 .
C18 C19 1.368(12) .
C18 H18 0.95 .
C19 C20 1.381(12) .
C19 H19 0.95 .
C20 N4 1.355(9) .
C20 C21 1.472(12) .
C21 N5 1.370(11) .
C21 C22 1.398(12) .
C22 C23 1.368(15) .
C22 H22 0.95 .
C23 C24 1.369(17) .
C23 H23 0.95 .
C24 C25 1.396(14) .
C24 H24 0.95 .
C25 N5 1.344(11) .
C25 H25 0.95 .
C1 N1 1.344(11) .
C1 C2 1.382(12) .
C1 H1 0.95 .
C2 C3 1.363(14) .
C2 H2 0.95 .
C3 C4 1.389(14) .
C3 H3 0.95 .
C4 C5 1.391(11) .
C4 H4 0.95 .
C5 N1 1.352(11) .
C5 C6 1.457(11) .
C6 N2 1.368(10) .
C6 C7 1.390(12) .
C7 C8 1.367(13) .
C7 H7 0.95 .
C8 C9 1.373(13) .
C8 H8 0.95 .
C9 C10 1.371(13) .
C9 H9 0.95 .
C10 N2 1.361(11) .
C10 H10 0.95 .
C26 C31 1.389(12) .
C26 C27 1.405(11) .
C26 P1 1.842(8) .
C27 C28 1.397(11) .
C27 H27 0.95 .
C28 C29 1.378(13) .
C28 H28 0.95 .
C29 C30 1.370(13) .
C29 H29 0.95 .
C30 C31 1.389(11) .
C30 H30 0.95 .
C31 H31 0.95 .
C32 C33 1.400(10) .
C32 C37 1.402(10) .
C32 P1 1.817(8) .
C33 C34 1.382(11) .
C33 H33 0.95 .
C34 C35 1.379(11) .
C34 H34 0.95 .
C35 C36 1.392(11) .
C35 H35 0.95 .
C36 C37 1.381(11) .
C36 H36 0.95 .
C37 H37 0.95 .
N3 Ru1 2.057(6) .
N4 Ru1 1.963(6) .
N5 Ru1 2.069(7) .
N1 Ru1 2.126(6) .
N2 Ru1 2.079(7) .
F13 P4 1.614(5) .
F14 P4 1.598(5) .
F15 P4 1.599(5) .
P1 O1 1.559(5) .
P1 Ru1 2.3186(18) .
P2 F2B 1.381(18) .
P2 F2B 1.381(18) 2_556
P2 F1 1.563(8) 2_556
P2 F1 1.563(8) .
P2 F2A 1.587(12) 2_556
P2 F2A 1.587(12) .
P2 F3A 1.736(13) 2_556
P2 F3A 1.736(13) .
P2 F3B 1.787(17) 2_556
P2 F3B 1.787(17) .
P3 F9 1.173(9) .
P3 P3 1.337(12) 2_655
P3 F10 1.342(16) .
P3 F7 1.477(19) .
P3 F8 1.526(14) .
P3 F7 1.583(15) 2_655
P3 F9 1.83(3) 2_655
P3 F10 1.99(2) 2_655
P4 F14 1.598(5) 5_655
P4 F15 1.599(5) 5_655
P4 F13 1.614(5) 5_655
F7 F7 0.98(4) 2_655
F7 P3 1.583(15) 2_655
F7 F9 1.73(3) .
F7 F8 1.78(3) 2_655
F9 P3 1.83(3) 2_655
F8 F7 1.78(3) 2_655
F10 P3 1.99(2) 2_655
O1 H1B 1.218(16) .
